data_7008536
loop_
_publ_author_name
'Wiecko, Michal'
'Girnt, Denise'
'Rast\"atter, Marcus'
'Panda, Tarun K.'
'Roesky, Peter W.'

_publ_section_title
;
 Zirconium complexes having a chiral phosphanylamide in the
 co-ordination sphere.
;
_journal_issue 12
_journal_name_full 'Dalton transactions (Cambridge, England : 2003)'
_journal_page_first 2147
_journal_page_last 2150
_journal_paper_doi 10.1039/b503956h
_journal_year 2005
_chemical_absolute_configuration rmad
_chemical_formula_sum 'C20 H20 N O P'
_chemical_formula_weight 321.34
_chemical_name_systematic
;
?
;
_space_group_IT_number 78
_symmetry_cell_setting tetragonal
_symmetry_space_group_name_Hall 'P 4cw'
_symmetry_space_group_name_H-M 'P 43'
_atom_sites_solution_hydrogens geom
_atom_sites_solution_primary direct
_atom_sites_solution_secondary difmap
_audit_creation_method SHELXL-97
_cell_angle_alpha 90.00
_cell_angle_beta 90.00
_cell_angle_gamma 90.00
_cell_formula_units_Z 4
_cell_length_a 11.4093(16)
_cell_length_b 11.4093(16)
_cell_length_c 13.279(4)
_cell_measurement_temperature 173(2)
_cell_volume 1728.6(6)
_computing_cell_refinement 'Bruker XSCANS'
_computing_data_collection 'Bruker XSCANS'
_computing_data_reduction 'Bruker SHELXTL'
_computing_molecular_graphics 'Diamond 2.1e'
_computing_structure_refinement 'SHELXL-97 (Sheldrick, 1997)'
_computing_structure_solution 'SHELXS-97 (Sheldrick, 1990)'
_diffrn_ambient_temperature 173(2)
_diffrn_measured_fraction_theta_full 0.999
_diffrn_measured_fraction_theta_max 0.999
_diffrn_measurement_device_type 'Bruker Smart 1000 CCD'
_diffrn_measurement_method 'area detector'
_diffrn_radiation_monochromator graphite
_diffrn_radiation_source 'fine-focus sealed tube'
_diffrn_radiation_type MoK\a
_diffrn_radiation_wavelength 0.71073
_diffrn_reflns_av_R_equivalents 0.0151
_diffrn_reflns_av_sigmaI/netI 0.0123
_diffrn_reflns_limit_h_max 15
_diffrn_reflns_limit_h_min -16
_diffrn_reflns_limit_k_max 15
_diffrn_reflns_limit_k_min -16
_diffrn_reflns_limit_l_max 18
_diffrn_reflns_limit_l_min -18
_diffrn_reflns_number 21279
_diffrn_reflns_theta_full 30.49
_diffrn_reflns_theta_max 30.49
_diffrn_reflns_theta_min 2.35
_exptl_absorpt_coefficient_mu 0.163
_exptl_absorpt_correction_T_max 1
_exptl_absorpt_correction_T_min 0.784356
_exptl_absorpt_correction_type empirical
_exptl_absorpt_process_details 'SADABS - Bruker/Siemens'
_exptl_crystal_colour colorless
_exptl_crystal_density_diffrn 1.235
_exptl_crystal_density_method 'not measured'
_exptl_crystal_description blocks
_exptl_crystal_F_000 680
_exptl_crystal_size_max .6
_exptl_crystal_size_mid .6
_exptl_crystal_size_min .2
_refine_diff_density_max 0.253
_refine_diff_density_min -0.168
_refine_diff_density_rms 0.036
_refine_ls_abs_structure_details 'Flack H D (1983), Acta Cryst. A39, 876-881'
_refine_ls_abs_structure_Flack 0.05(4)
_refine_ls_extinction_method none
_refine_ls_goodness_of_fit_ref 1.073
_refine_ls_hydrogen_treatment mixed
_refine_ls_matrix_type full
_refine_ls_number_parameters 213
_refine_ls_number_reflns 5226
_refine_ls_number_restraints 1
_refine_ls_restrained_S_all 1.073
_refine_ls_R_factor_all 0.0276
_refine_ls_R_factor_gt 0.0263
_refine_ls_shift/su_max 0.000
_refine_ls_shift/su_mean 0.000
_refine_ls_structure_factor_coef Fsqd
_refine_ls_weighting_details 'calc w=1/[\s^2^(Fo^2^)+(0.0540P)^2^+0.0703P] where P=(Fo^2^+2Fc^2^)/3'
_refine_ls_weighting_scheme calc
_refine_ls_wR_factor_gt 0.0727
_refine_ls_wR_factor_ref 0.0742
_reflns_number_gt 5069
_reflns_number_total 5226
_reflns_threshold_expression >2sigma(I)
_cod_data_source_file b503956h.txt
_cod_data_source_block 2
_cod_original_sg_symbol_H-M P4(3)
_cod_database_code 7008536

loop_
_symmetry_equiv_pos_as_xyz
'x, y, z'
'-x, -y, z+1/2'
'-y, x, z+3/4'
'y, -x, z+1/4'

loop_
_atom_site_label
_atom_site_type_symbol
_atom_site_fract_x
_atom_site_fract_y
_atom_site_fract_z
_atom_site_U_iso_or_equiv
_atom_site_adp_type
_atom_site_occupancy
_atom_site_symmetry_multiplicity
_atom_site_calc_flag
_atom_site_refinement_flags
_atom_site_disorder_assembly
_atom_site_disorder_group
P1 P 0.621330(18) 0.273343(18) 0.131252(16) 0.02219(5) Uani 1 1 d . . .
N1 N 0.64076(7) 0.29457(7) 0.01075(6) 0.02730(15) Uani 1 1 d . . .
H100 H 0.6693(15) 0.3695(15) -0.0146(13) 0.047(4) Uiso 1 1 d . . .
O1 O 0.49753(6) 0.26659(7) 0.16700(6) 0.03361(15) Uani 1 1 d . . .
C1 C 0.57575(8) 0.22457(9) -0.06351(7) 0.02991(17) Uani 1 1 d . . .
H1 H 0.5313 0.1629 -0.0261 0.036 Uiso 1 1 calc R . .
C2 C 0.48654(10) 0.30105(11) -0.11947(10) 0.0421(2) Uani 1 1 d . . .
H2A H 0.4310 0.3345 -0.0711 0.063 Uiso 1 1 calc R . .
H2B H 0.4440 0.2531 -0.1686 0.063 Uiso 1 1 calc R . .
H2C H 0.5276 0.3645 -0.1545 0.063 Uiso 1 1 calc R . .
C3 C 0.65634(9) 0.16331(8) -0.13742(7) 0.02931(17) Uani 1 1 d . . .
C4 C 0.62706(12) 0.05077(10) -0.17161(10) 0.0430(3) Uani 1 1 d . . .
H4 H 0.5589 0.0130 -0.1464 0.052 Uiso 1 1 calc R . .
C5 C 0.69701(16) -0.00613(11) -0.24218(12) 0.0538(3) Uani 1 1 d . . .
H5 H 0.6752 -0.0816 -0.2660 0.065 Uiso 1 1 calc R . .
C6 C 0.79769(15) 0.04629(12) -0.27770(10) 0.0519(3) Uani 1 1 d . . .
H6 H 0.8461 0.0067 -0.3249 0.062 Uiso 1 1 calc R . .
C7 C 0.82794(12) 0.15777(12) -0.24383(9) 0.0435(3) Uani 1 1 d . . .
H7 H 0.8976 0.1938 -0.2677 0.052 Uiso 1 1 calc R . .
C8 C 0.75686(10) 0.21697(10) -0.17516(8) 0.0349(2) Uani 1 1 d . . .
H8 H 0.7770 0.2939 -0.1541 0.042 Uiso 1 1 calc R . .
C9 C 0.69477(8) 0.13817(7) 0.16326(7) 0.02676(16) Uani 1 1 d . . .
C10 C 0.78633(9) 0.09323(9) 0.10536(9) 0.0363(2) Uani 1 1 d . . .
H10 H 0.8107 0.1330 0.0461 0.044 Uiso 1 1 calc R . .
C11 C 0.84241(11) -0.01062(10) 0.13454(14) 0.0514(3) Uani 1 1 d . . .
H11 H 0.9048 -0.0411 0.0951 0.062 Uiso 1 1 calc R . .
C12 C 0.80701(14) -0.06872(10) 0.22064(15) 0.0580(4) Uani 1 1 d . . .
H12 H 0.8458 -0.1386 0.2407 0.070 Uiso 1 1 calc R . .
C13 C 0.71568(14) -0.02572(11) 0.27737(13) 0.0549(4) Uani 1 1 d . . .
H13 H 0.6911 -0.0669 0.3359 0.066 Uiso 1 1 calc R . .
C14 C 0.65857(10) 0.07797(10) 0.24989(9) 0.0378(2) Uani 1 1 d . . .
H14 H 0.5958 0.1073 0.2896 0.045 Uiso 1 1 calc R . .
C15 C 0.70330(8) 0.39165(7) 0.18766(6) 0.02431(15) Uani 1 1 d . . .
C16 C 0.66765(9) 0.50719(8) 0.16929(8) 0.03021(17) Uani 1 1 d . . .
H16 H 0.6039 0.5222 0.1251 0.036 Uiso 1 1 calc R . .
C17 C 0.72544(10) 0.59986(9) 0.21562(9) 0.0366(2) Uani 1 1 d . . .
H17 H 0.7019 0.6781 0.2020 0.044 Uiso 1 1 calc R . .
C18 C 0.81745(12) 0.57866(10) 0.28164(9) 0.0411(2) Uani 1 1 d . . .
H18 H 0.8560 0.6423 0.3138 0.049 Uiso 1 1 calc R . .
C19 C 0.85298(12) 0.46447(11) 0.30064(10) 0.0441(3) Uani 1 1 d . . .
H19 H 0.9158 0.4499 0.3459 0.053 Uiso 1 1 calc R . .
C20 C 0.79643(10) 0.37101(9) 0.25316(9) 0.0351(2) Uani 1 1 d . . .
H20 H 0.8216 0.2930 0.2656 0.042 Uiso 1 1 calc R . .

loop_
_atom_site_aniso_label
_atom_site_aniso_U_11
_atom_site_aniso_U_22
_atom_site_aniso_U_33
_atom_site_aniso_U_23
_atom_site_aniso_U_13
_atom_site_aniso_U_12
P1 0.02025(9) 0.02295(10) 0.02338(9) 0.00082(7) 0.00101(7) 0.00076(7)
N1 0.0348(4) 0.0247(3) 0.0224(3) 0.0006(3) -0.0016(3) -0.0064(3)
O1 0.0218(3) 0.0427(4) 0.0364(4) -0.0020(3) 0.0048(3) 0.0001(3)
C1 0.0312(4) 0.0306(4) 0.0279(4) -0.0003(3) -0.0038(3) -0.0074(3)
C2 0.0347(5) 0.0488(6) 0.0428(5) -0.0033(5) -0.0111(4) 0.0043(4)
C3 0.0367(4) 0.0265(4) 0.0247(4) 0.0004(3) -0.0082(3) -0.0011(3)
C4 0.0532(6) 0.0280(5) 0.0476(6) -0.0047(4) -0.0098(5) -0.0028(4)
C5 0.0733(9) 0.0324(5) 0.0557(8) -0.0132(5) -0.0081(7) 0.0075(5)
C6 0.0735(9) 0.0467(7) 0.0355(6) -0.0064(5) -0.0037(6) 0.0224(6)
C7 0.0500(6) 0.0508(6) 0.0299(5) 0.0010(4) 0.0024(4) 0.0065(5)
C8 0.0438(5) 0.0353(5) 0.0256(4) -0.0013(3) 0.0000(4) -0.0034(4)
C9 0.0276(4) 0.0218(3) 0.0309(4) 0.0018(3) -0.0035(3) -0.0030(3)
C10 0.0319(4) 0.0304(4) 0.0467(6) -0.0035(4) -0.0025(4) 0.0057(4)
C11 0.0418(6) 0.0321(5) 0.0803(10) -0.0125(6) -0.0194(6) 0.0126(4)
C12 0.0610(8) 0.0224(4) 0.0905(11) 0.0062(5) -0.0411(8) -0.0008(5)
C13 0.0642(8) 0.0351(5) 0.0655(8) 0.0235(6) -0.0304(7) -0.0172(5)
C14 0.0421(5) 0.0330(5) 0.0384(5) 0.0111(4) -0.0078(4) -0.0114(4)
C15 0.0256(4) 0.0240(4) 0.0234(4) -0.0008(3) 0.0009(3) 0.0009(3)
C16 0.0344(4) 0.0262(4) 0.0300(4) -0.0015(3) -0.0015(3) 0.0042(3)
C17 0.0484(6) 0.0254(4) 0.0358(5) -0.0052(4) 0.0013(4) 0.0016(4)
C18 0.0514(6) 0.0340(5) 0.0378(5) -0.0096(4) -0.0041(5) -0.0078(4)
C19 0.0481(6) 0.0397(5) 0.0444(6) -0.0043(5) -0.0189(5) -0.0035(5)
C20 0.0367(5) 0.0297(4) 0.0390(5) 0.0002(4) -0.0112(4) 0.0006(4)

loop_
_atom_type_symbol
_atom_type_description
_atom_type_scat_dispersion_real
_atom_type_scat_dispersion_imag
_atom_type_scat_source
C C 0.0033 0.0016 'International Tables Vol C Tables 4.2.6.8 and 6.1.1.4'
H H 0.0000 0.0000 'International Tables Vol C Tables 4.2.6.8 and 6.1.1.4'
N N 0.0061 0.0033 'International Tables Vol C Tables 4.2.6.8 and 6.1.1.4'
O O 0.0106 0.0060 'International Tables Vol C Tables 4.2.6.8 and 6.1.1.4'
P P 0.1023 0.0942 'International Tables Vol C Tables 4.2.6.8 and 6.1.1.4'

loop_
_geom_angle_atom_site_label_1
_geom_angle_atom_site_label_2
_geom_angle_atom_site_label_3
_geom_angle
_geom_angle_site_symmetry_1
_geom_angle_site_symmetry_3
_geom_angle_publ_flag
O1 P1 N1 116.60(5) . . ?
O1 P1 C15 113.40(4) . . ?
N1 P1 C15 103.02(4) . . ?
O1 P1 C9 108.68(4) . . ?
N1 P1 C9 107.11(4) . . ?
C15 P1 C9 107.49(4) . . ?
C1 N1 P1 120.54(7) . . ?
N1 C1 C3 112.26(8) . . ?
N1 C1 C2 110.55(9) . . ?
C3 C1 C2 110.57(8) . . ?
C8 C3 C4 118.81(10) . . ?
C8 C3 C1 121.98(8) . . ?
C4 C3 C1 119.17(10) . . ?
C5 C4 C3 120.57(13) . . ?
C6 C5 C4 120.40(12) . . ?
C5 C6 C7 119.50(12) . . ?
C6 C7 C8 120.62(13) . . ?
C3 C8 C7 120.07(10) . . ?
C10 C9 C14 119.53(10) . . ?
C10 C9 P1 122.12(8) . . ?
C14 C9 P1 118.34(8) . . ?
C9 C10 C11 120.03(12) . . ?
C12 C11 C10 120.06(14) . . ?
C13 C12 C11 120.20(11) . . ?
C12 C13 C14 120.76(14) . . ?
C13 C14 C9 119.40(13) . . ?
C20 C15 C16 119.29(9) . . ?
C20 C15 P1 121.86(7) . . ?
C16 C15 P1 118.75(7) . . ?
C17 C16 C15 120.07(9) . . ?
C18 C17 C16 120.37(10) . . ?
C19 C18 C17 119.94(10) . . ?
C18 C19 C20 119.99(11) . . ?
C15 C20 C19 120.34(10) . . ?

loop_
_geom_bond_atom_site_label_1
_geom_bond_atom_site_label_2
_geom_bond_distance
_geom_bond_site_symmetry_2
_geom_bond_publ_flag
P1 O1 1.4921(7) . ?
P1 N1 1.6335(9) . ?
P1 C15 1.8049(9) . ?
P1 C9 1.8059(10) . ?
N1 C1 1.4699(12) . ?
C1 C3 1.5157(14) . ?
C1 C2 1.5329(15) . ?
C3 C8 1.3933(15) . ?
C3 C4 1.4024(14) . ?
C4 C5 1.392(2) . ?
C5 C6 1.378(2) . ?
C6 C7 1.392(2) . ?
C7 C8 1.3948(16) . ?
C9 C10 1.3947(15) . ?
C9 C14 1.4020(14) . ?
C10 C11 1.4012(15) . ?
C11 C12 1.382(3) . ?
C12 C13 1.376(3) . ?
C13 C14 1.3990(17) . ?
C15 C20 1.3932(13) . ?
C15 C16 1.4009(12) . ?
C16 C17 1.3897(14) . ?
C17 C18 1.3889(17) . ?
C18 C19 1.3876(17) . ?
C19 C20 1.3967(15) . ?

loop_
_cod_related_entry_id
_cod_related_entry_database
_cod_related_entry_code
1 ChemSpider 9984070
